data_2014513
loop_
_publ_author_name
'Jin, Zhi-Min'
'Li, Li'
'Wang, Hai-Bin'
'Hu, Mao-Lin'
'Shen, Liang'

_publ_section_title
;
 Diazabicyclo[2.2.2]octane-1,4-diium dichromate
;
_journal_issue 11
_journal_name_full 'Acta Crystallographica Section C'
_journal_page_first m572
_journal_page_last m574
_journal_paper_doi 10.1107/S010827010402342X
_journal_volume 60
_journal_year 2004
_chemical_formula_iupac '(C6 H14 N2) [Cr2 O7]'
_chemical_formula_moiety 'C6 H14 N2 2+ , Cr2 O7 2-'
_chemical_formula_sum 'C6 H14 Cr2 N2 O7'
_chemical_formula_weight 330.19
_chemical_name_systematic
;
Diazabicyclo[2.2.2]octane-1,4-diium dichromate
;
_space_group_IT_number 61
_symmetry_cell_setting orthorhombic
_symmetry_space_group_name_Hall '-P 2ac 2ab'
_symmetry_space_group_name_H-M 'P b c a'
_atom_sites_solution_hydrogens geom
_atom_sites_solution_primary direct
_atom_sites_solution_secondary difmap
_audit_creation_method SHELXL97
_cell_angle_alpha 90.00
_cell_angle_beta 90.00
_cell_angle_gamma 90.00
_cell_formula_units_Z 8
_cell_length_a 9.0727(4)
_cell_length_b 12.9327(5)
_cell_length_c 19.0201(8)
_cell_measurement_reflns_used 5621
_cell_measurement_temperature 298(2)
_cell_measurement_theta_max 25.18
_cell_measurement_theta_min 2.94
_cell_volume 2231.71(16)
_computing_cell_refinement SMART
_computing_data_collection 'SMART (Bruker, 2000)'
_computing_data_reduction 'SAINT (Bruker, 2000)'
_computing_molecular_graphics SHELXTL
_computing_publication_material SHELXTL
_computing_structure_refinement SHELXTL
_computing_structure_solution 'SHELXTL (Bruker, 2000)'
_diffrn_ambient_temperature 273(2)
_diffrn_measured_fraction_theta_full 0.999
_diffrn_measured_fraction_theta_max 0.999
_diffrn_measurement_device_type 'Bruker SMART CCD area-detector'
_diffrn_measurement_method '\f and \w'
_diffrn_radiation_monochromator graphite
_diffrn_radiation_source 'fine-focus sealed tube'
_diffrn_radiation_type MoK\a
_diffrn_radiation_wavelength 0.71073
_diffrn_reflns_av_R_equivalents 0.0263
_diffrn_reflns_av_sigmaI/netI 0.0190
_diffrn_reflns_limit_h_max 10
_diffrn_reflns_limit_h_min -10
_diffrn_reflns_limit_k_max 15
_diffrn_reflns_limit_k_min -14
_diffrn_reflns_limit_l_max 22
_diffrn_reflns_limit_l_min -19
_diffrn_reflns_number 10994
_diffrn_reflns_theta_full 25.20
_diffrn_reflns_theta_max 25.20
_diffrn_reflns_theta_min 2.14
_exptl_absorpt_coefficient_mu 1.973
_exptl_absorpt_correction_T_max 0.6596
_exptl_absorpt_correction_T_min 0.5535
_exptl_absorpt_correction_type integration
_exptl_absorpt_process_details '(SADABS; Bruker, 2000)'
_exptl_crystal_colour red
_exptl_crystal_density_diffrn 1.965
_exptl_crystal_density_meas ?
_exptl_crystal_density_method 'not measured'
_exptl_crystal_description block
_exptl_crystal_F_000 1344
_exptl_crystal_size_max 0.34
_exptl_crystal_size_mid 0.27
_exptl_crystal_size_min 0.23
_refine_diff_density_max 0.359
_refine_diff_density_min -0.280
_refine_ls_extinction_coef 0.0075(5)
_refine_ls_extinction_expression Fc^*^=kFc[1+0.001xFc^2^\l^3^/sin(2\q)]^-1/4^
_refine_ls_extinction_method 'SHELXTL (Bruker, 2000)'
_refine_ls_goodness_of_fit_ref 1.085
_refine_ls_hydrogen_treatment mixed
_refine_ls_matrix_type full
_refine_ls_number_parameters 163
_refine_ls_number_reflns 2005
_refine_ls_number_restraints 2
_refine_ls_restrained_S_all 1.085
_refine_ls_R_factor_all 0.0306
_refine_ls_R_factor_gt 0.0288
_refine_ls_shift/su_max 0.000
_refine_ls_shift/su_mean 0.000
_refine_ls_structure_factor_coef Fsqd
_refine_ls_weighting_details 'calc w = 1/[\s^2^(Fo^2^)+(0.0435P)^2^+2.1654P] where P=(Fo^2^+2Fc^2^)/3'
_refine_ls_weighting_scheme calc
_refine_ls_wR_factor_gt 0.0800
_refine_ls_wR_factor_ref 0.0814
_reflns_number_gt 1889
_reflns_number_total 2005
_reflns_threshold_expression I>2\s(I)
_cod_data_source_file na1676.cif
_cod_data_source_block I
_cod_depositor_comments
;
The following automatic conversions were performed:
'_symmetry_cell_setting' value 'Orthorhombic' changed to 'orthorhombic'
according to '/home/saulius/struct/CIF-dictionaries/cif_core.dic'
dictionary named 'cif_core.dic' version 2.4.1 from 2010-06-29.

Automatic conversion script
Id: cif_fix_enum 1527 2010-12-29 10:47:43Z saulius 

The following automatic conversions were performed:

'_symmetry_cell_setting' value 'Orthorhombic' changed to
'orthorhombic' according to
/home/saulius/struct/CIF-dictionaries/cif_core.dic dictionary named
'cif_core.dic' version 2.4.1 from 2010-06-29.

Automatic conversion script
Id: cif_fix_values 1715 2011-07-08 13:25:40Z adriana 

The following automatic conversions were performed:

'_exptl_crystal_density_meas' value 'not measured' was changed to '?'
- the value is perceived as not measured.

Automatic conversion script
Id: cif_fix_values 3008 2015-01-20 13:52:24Z robertas 
;
_cod_original_sg_symbol_Hall -P2ac2ab
_cod_original_sg_symbol_H-M Pbca
_cod_database_code 2014513
_cod_database_fobs_code 2014513

loop_
_symmetry_equiv_pos_as_xyz
'x, y, z'
'-x+1/2, -y, z+1/2'
'-x, y+1/2, -z+1/2'
'x+1/2, -y+1/2, -z'
'-x, -y, -z'
'x-1/2, y, -z-1/2'
'x, -y-1/2, z-1/2'
'-x-1/2, y-1/2, z'

loop_
_atom_site_label
_atom_site_fract_x
_atom_site_fract_y
_atom_site_fract_z
_atom_site_U_iso_or_equiv
_atom_site_adp_type
_atom_site_calc_flag
_atom_site_refinement_flags
_atom_site_occupancy
_atom_site_disorder_assembly
_atom_site_disorder_group
_atom_site_type_symbol
H2 0.257(3) 0.590(2) 0.4315(15) 0.045(9) Uiso d D 1 . . H
H1 0.016(3) 0.8291(18) 0.3269(14) 0.039(8) Uiso d D 1 . . H
Cr1 0.14305(4) 0.92266(3) 0.17742(2) 0.02208(16) Uani d . 1 . . Cr
Cr2 0.35354(4) 1.05206(3) 0.08222(2) 0.02211(16) Uani d . 1 . . Cr
O1 0.2633(2) 0.83204(14) 0.18856(11) 0.0396(5) Uani d . 1 . . O
O2 0.0521(2) 0.94089(14) 0.24937(10) 0.0383(5) Uani d . 1 . . O
O3 0.0291(2) 0.89510(16) 0.11518(10) 0.0406(5) Uani d . 1 . . O
O4 0.23041(19) 1.04206(12) 0.15559(9) 0.0267(4) Uani d . 1 . . O
O5 0.5154(2) 1.01342(17) 0.10452(12) 0.0463(5) Uani d . 1 . . O
O6 0.3606(2) 1.17191(17) 0.06117(13) 0.0489(6) Uani d . 1 . . O
O7 0.2893(3) 0.9839(3) 0.01921(12) 0.0780(10) Uani d . 1 . . O
N1 0.0684(2) 0.77568(15) 0.34751(11) 0.0239(4) Uani d D 1 . . N
N2 0.2060(2) 0.63563(15) 0.40841(11) 0.0242(4) Uani d D 1 . . N
C1 -0.0115(3) 0.7470(2) 0.41333(13) 0.0283(5) Uani d . 1 . . C
H1A -0.1149 0.7353 0.4033 0.034 Uiso calc R 1 . . H
H1B -0.0039 0.8025 0.4475 0.034 Uiso calc R 1 . . H
C2 0.0580(3) 0.64893(19) 0.44250(13) 0.0278(5) Uani d . 1 . . C
H2A 0.0692 0.6544 0.4931 0.033 Uiso calc R 1 . . H
H2B -0.0042 0.5898 0.4323 0.033 Uiso calc R 1 . . H
C3 0.2916(3) 0.73390(19) 0.41383(14) 0.0288(6) Uani d . 1 . . C
H3A 0.3931 0.7223 0.3999 0.035 Uiso calc R 1 . . H
H3B 0.2909 0.7587 0.4620 0.035 Uiso calc R 1 . . H
C4 0.2202(3) 0.81354(18) 0.36553(14) 0.0270(5) Uani d . 1 . . C
H4A 0.2144 0.8800 0.3890 0.032 Uiso calc R 1 . . H
H4B 0.2784 0.8217 0.3231 0.032 Uiso calc R 1 . . H
C5 0.0776(3) 0.68334(19) 0.30018(13) 0.0290(6) Uani d . 1 . . C
H5A 0.1110 0.7040 0.2538 0.035 Uiso calc R 1 . . H
H5B -0.0186 0.6514 0.2956 0.035 Uiso calc R 1 . . H
C6 0.1870(3) 0.6069(2) 0.33281(14) 0.0303(6) Uani d . 1 . . C
H6A 0.1495 0.5369 0.3290 0.036 Uiso calc R 1 . . H
H6B 0.2808 0.6105 0.3085 0.036 Uiso calc R 1 . . H

loop_
_atom_site_aniso_label
_atom_site_aniso_U_11
_atom_site_aniso_U_22
_atom_site_aniso_U_33
_atom_site_aniso_U_12
_atom_site_aniso_U_13
_atom_site_aniso_U_23
Cr1 0.0227(2) 0.0211(2) 0.0225(2) 0.00086(14) 0.00592(15) 0.00310(15)
Cr2 0.0207(2) 0.0244(2) 0.0212(2) -0.00480(14) 0.00231(15) -0.00068(15)
O1 0.0381(11) 0.0329(10) 0.0476(11) 0.0124(9) 0.0126(9) 0.0072(8)
O2 0.0438(12) 0.0384(10) 0.0329(10) 0.0126(9) 0.0174(9) 0.0112(8)
O3 0.0372(11) 0.0451(11) 0.0396(11) -0.0148(9) -0.0025(9) 0.0012(9)
O4 0.0316(10) 0.0227(8) 0.0258(9) -0.0031(7) 0.0068(7) -0.0019(7)
O5 0.0296(11) 0.0532(13) 0.0560(13) 0.0111(9) 0.0076(10) 0.0155(11)
O6 0.0433(13) 0.0390(12) 0.0645(15) 0.0057(9) 0.0153(10) 0.0225(11)
O7 0.0651(17) 0.125(2) 0.0438(13) -0.0595(17) 0.0214(12) -0.0443(15)
N1 0.0215(10) 0.0227(10) 0.0275(10) 0.0022(8) -0.0039(8) 0.0071(8)
N2 0.0227(11) 0.0197(10) 0.0300(11) 0.0036(8) -0.0062(8) 0.0050(8)
C1 0.0202(12) 0.0346(13) 0.0299(13) 0.0041(10) 0.0043(10) 0.0043(11)
C2 0.0273(13) 0.0321(13) 0.0241(12) -0.0029(10) 0.0006(10) 0.0085(10)
C3 0.0198(13) 0.0284(13) 0.0382(14) -0.0028(10) -0.0088(10) -0.0002(11)
C4 0.0229(12) 0.0221(12) 0.0361(14) -0.0046(9) -0.0014(11) 0.0030(10)
C5 0.0339(14) 0.0308(13) 0.0222(12) -0.0060(11) -0.0056(10) 0.0017(10)
C6 0.0321(14) 0.0260(12) 0.0328(14) 0.0021(11) 0.0006(11) -0.0039(11)

loop_
_atom_type_symbol
_atom_type_description
_atom_type_scat_dispersion_real
_atom_type_scat_dispersion_imag
_atom_type_scat_source
C C 0.0033 0.0016 'International Tables Vol C Tables 4.2.6.8 and 6.1.1.4'
H H 0.0000 0.0000 'International Tables Vol C Tables 4.2.6.8 and 6.1.1.4'
N N 0.0061 0.0033 'International Tables Vol C Tables 4.2.6.8 and 6.1.1.4'
O O 0.0106 0.0060 'International Tables Vol C Tables 4.2.6.8 and 6.1.1.4'
Cr Cr 0.3209 0.6236 'International Tables Vol C Tables 4.2.6.8 and 6.1.1.4'

loop_
_geom_angle_atom_site_label_1
_geom_angle_atom_site_label_2
_geom_angle_atom_site_label_3
_geom_angle
_geom_angle_publ_flag
O3 Cr1 O2 109.08(11) yes
O3 Cr1 O1 111.68(11) yes
O2 Cr1 O1 109.87(10) yes
O3 Cr1 O4 107.78(9) yes
O2 Cr1 O4 107.32(9) yes
O1 Cr1 O4 110.99(9) yes
O7 Cr2 O6 111.16(16) yes
O7 Cr2 O5 111.05(15) yes
O6 Cr2 O5 109.28(11) yes
O7 Cr2 O4 108.46(10) yes
O6 Cr2 O4 106.82(10) yes
O5 Cr2 O4 109.97(10) yes
Cr1 O4 Cr2 121.36(9) yes
C1 N1 C5 109.44(19) ?
C1 N1 C4 109.56(19) ?
C5 N1 C4 110.23(19) ?
C1 N1 H1 107.0(19) ?
C5 N1 H1 111.7(18) ?
C4 N1 H1 108.9(19) ?
C3 N2 C6 109.75(19) ?
C3 N2 C2 109.75(18) ?
C6 N2 C2 109.93(19) ?
C3 N2 H2 105(2) ?
C6 N2 H2 112(2) ?
C2 N2 H2 110(2) ?
N1 C1 C2 108.18(19) ?
N1 C1 H1A 110.1 ?
C2 C1 H1A 110.1 ?
N1 C1 H1B 110.1 ?
C2 C1 H1B 110.1 ?
H1A C1 H1B 108.4 ?
N2 C2 C1 107.98(18) ?
N2 C2 H2A 110.1 ?
C1 C2 H2A 110.1 ?
N2 C2 H2B 110.1 ?
C1 C2 H2B 110.1 ?
H2A C2 H2B 108.4 ?
N2 C3 C4 108.23(18) ?
N2 C3 H3A 110.1 ?
C4 C3 H3A 110.1 ?
N2 C3 H3B 110.1 ?
C4 C3 H3B 110.1 ?
H3A C3 H3B 108.4 ?
N1 C4 C3 107.86(18) ?
N1 C4 H4A 110.1 ?
C3 C4 H4A 110.1 ?
N1 C4 H4B 110.1 ?
C3 C4 H4B 110.1 ?
H4A C4 H4B 108.4 ?
N1 C5 C6 107.90(19) ?
N1 C5 H5A 110.1 ?
C6 C5 H5A 110.1 ?
N1 C5 H5B 110.1 ?
C6 C5 H5B 110.1 ?
H5A C5 H5B 108.4 ?
N2 C6 C5 107.67(19) ?
N2 C6 H6A 110.2 ?
C5 C6 H6A 110.2 ?
N2 C6 H6B 110.2 ?
C5 C6 H6B 110.2 ?
H6A C6 H6B 108.5 ?

loop_
_geom_bond_atom_site_label_1
_geom_bond_atom_site_label_2
_geom_bond_site_symmetry_2
_geom_bond_distance
_geom_bond_publ_flag
Cr1 O3 . 1.612(2) yes
Cr1 O2 . 1.6153(18) yes
Cr1 O1 . 1.6153(18) yes
Cr1 O4 . 1.7847(16) yes
Cr2 O7 . 1.598(2) yes
Cr2 O6 . 1.602(2) yes
Cr2 O5 . 1.608(2) yes
Cr2 O4 . 1.7921(17) yes
N1 C1 . 1.493(3) yes
N1 C5 . 1.498(3) yes
N1 C4 . 1.502(3) yes
N1 H1 . 0.926(17) ?
N2 C3 . 1.493(3) yes
N2 C6 . 1.495(3) yes
N2 C2 . 1.501(3) yes
N2 H2 . 0.867(18) ?
C1 C2 . 1.521(3) yes
C1 H1A . 0.9700 ?
C1 H1B . 0.9700 ?
C2 H2A . 0.9700 ?
C2 H2B . 0.9700 ?
C3 C4 . 1.524(3) yes
C3 H3A . 0.9700 ?
C3 H3B . 0.9700 ?
C4 H4A . 0.9700 ?
C4 H4B . 0.9700 ?
C5 C6 . 1.532(4) yes
C5 H5A . 0.9700 ?
C5 H5B . 0.9700 ?
C6 H6A . 0.9700 ?
C6 H6B . 0.9700 ?

loop_
_geom_hbond_atom_site_label_D
_geom_hbond_atom_site_label_H
_geom_hbond_atom_site_label_A
_geom_hbond_site_symmetry_A
_geom_hbond_distance_DH
_geom_hbond_distance_HA
_geom_hbond_distance_DA
_geom_hbond_angle_DHA
_geom_hbond_publ_flag
N1 H1 O2 . 0.926(17) 2.09(2) 2.841(3) 137 yes
N1 H1 O1 6_556 0.926(17) 2.31(3) 2.943(3) 125 yes
N2 H2 O7 7_576 0.867(18) 1.95(3) 2.720(3) 148 yes
N2 H2 O5 3_645 0.867(18) 2.39(3) 2.992(3) 127 yes
C1 H1A O1 6_556 0.97 2.42 3.023(3) 120 yes
C1 H1A O6 3_545 0.97 2.47 3.348(3) 151 yes
C1 H1B O6 2_575 0.97 2.55 3.299(3) 135 yes
C2 H2A O3 7_576 0.97 2.44 3.344(3) 156 yes
C3 H3A O3 6_656 0.97 2.57 3.049(3) 111 yes
C3 H3A O6 3_645 0.97 2.44 3.291(3) 146 yes
C3 H3B O6 2_575 0.97 2.50 3.353(4) 147 yes
C4 H4A O5 6_556 0.97 2.50 3.234(3) 132 yes
C4 H4B O1 . 0.97 2.57 3.397(3) 144 yes
C5 H5A O1 . 0.97 2.49 3.323(3) 144 yes
C5 H5B O4 3_545 0.97 2.56 3.443(3) 151 yes

loop_
_geom_torsion_atom_site_label_1
_geom_torsion_atom_site_label_2
_geom_torsion_atom_site_label_3
_geom_torsion_atom_site_label_4
_geom_torsion
_geom_torsion_publ_flag
O3 Cr1 O4 Cr2 -67.22(14) ?
O2 Cr1 O4 Cr2 175.43(11) ?
O1 Cr1 O4 Cr2 55.37(14) ?
O7 Cr2 O4 Cr1 38.95(18) ?
O6 Cr2 O4 Cr1 158.86(13) ?
O5 Cr2 O4 Cr1 -82.67(14) ?
C5 N1 C1 C2 50.3(3) ?
C4 N1 C1 C2 -70.7(2) ?
C3 N2 C2 C1 50.2(3) ?
C6 N2 C2 C1 -70.6(2) ?
N1 C1 C2 N2 17.0(3) yes
C6 N2 C3 C4 50.7(3) ?
C2 N2 C3 C4 -70.2(2) ?
C1 N1 C4 C3 50.5(3) ?
C5 N1 C4 C3 -69.9(2) ?
N2 C3 C4 N1 16.6(3) yes
C1 N1 C5 C6 -71.3(2) ?
C4 N1 C5 C6 49.3(2) ?
C3 N2 C6 C5 -71.3(2) ?
C2 N2 C6 C5 49.5(2) ?
N1 C5 C6 N2 17.8(3) yes
